data_1557342
loop_
_publ_author_name
'Huang, Yue-E'
'Wang, Xing-Zhi'
'Hu, Peng'
'Qi, Xing-Hui'
'Huang, Xiao-Ying'
'Kloc, Christian'
'Wu, Xiaohui'
'Du, Ke-Zhao'

_publ_section_title
;
 Single-photon upconversion in 6-pentaceneone crystal from bulk to
 ultrathin flakes.
;
_journal_issue 11
_journal_name_full Nanoscale
_journal_page_first 6227
_journal_page_last 6232
_journal_paper_doi 10.1039/d0nr00306a
_journal_volume 12
_journal_year 2020
_chemical_formula_moiety 'C22 H14 O'
_chemical_formula_sum 'C22 H14 O'
_chemical_formula_weight 294.33
_space_group_crystal_system monoclinic
_space_group_IT_number 4
_space_group_name_Hall 'P 2yb'
_space_group_name_H-M_alt 'P 1 21 1'
_atom_sites_solution_hydrogens geom
_audit_creation_date 2019-03-28
_audit_creation_method
;
Olex2 1.2
(compiled 2017.03.02 svn.r3394 for OlexSys, GUI svn.r5324)
;
_audit_update_record
;
2019-04-02 deposited with the CCDC.	2020-02-19 downloaded from the CCDC.
;
_cell_angle_alpha 90
_cell_angle_beta 91.727(5)
_cell_angle_gamma 90
_cell_formula_units_Z 4
_cell_length_a 6.5602(4)
_cell_length_b 14.7939(9)
_cell_length_c 14.8216(9)
_cell_measurement_reflns_used 2401
_cell_measurement_temperature 293(2)
_cell_measurement_theta_max 28.8950
_cell_measurement_theta_min 3.8590
_cell_volume 1437.80(15)
_computing_molecular_graphics 'Olex2 (Dolomanov et al., 2009)'
_computing_publication_material 'Olex2 (Dolomanov et al., 2009)'
_computing_structure_refinement 'XL (Sheldrick, 2008)'
_diffrn_ambient_temperature 293(2)
_diffrn_measured_fraction_theta_full 0.997
_diffrn_measured_fraction_theta_max 0.997
_diffrn_measurement_device_type 'Bruker APEX-II CCD'
_diffrn_measurement_method '\f and \w scans'
_diffrn_radiation_type MoK\a
_diffrn_radiation_wavelength 0.71073
_diffrn_reflns_av_R_equivalents 0.0373
_diffrn_reflns_av_unetI/netI 0.0435
_diffrn_reflns_Laue_measured_fraction_full 0.997
_diffrn_reflns_Laue_measured_fraction_max 0.997
_diffrn_reflns_limit_h_max 7
_diffrn_reflns_limit_h_min -8
_diffrn_reflns_limit_k_max 17
_diffrn_reflns_limit_k_min -18
_diffrn_reflns_limit_l_max 18
_diffrn_reflns_limit_l_min -18
_diffrn_reflns_number 17319
_diffrn_reflns_point_group_measured_fraction_full 0.994
_diffrn_reflns_point_group_measured_fraction_max 0.993
_diffrn_reflns_theta_full 25.242
_diffrn_reflns_theta_max 26.019
_diffrn_reflns_theta_min 3.398
_diffrn_standards_number 0
_exptl_absorpt_coefficient_mu 0.082
_exptl_absorpt_correction_T_max 1.0000
_exptl_absorpt_correction_T_min 0.81274
_exptl_absorpt_correction_type multi-scan
_exptl_absorpt_process_details
;
CrysAlisPro 1.171.38.41 (Rigaku Oxford Diffraction, 2015)
Empirical absorption correction using spherical harmonics,
 implemented in SCALE3 ABSPACK scaling algorithm.
;
_exptl_crystal_colour green
_exptl_crystal_density_diffrn 1.360
_exptl_crystal_description sheet
_exptl_crystal_F_000 616
_exptl_crystal_size_max 0.6
_exptl_crystal_size_mid 0.2
_exptl_crystal_size_min 0.08
_refine_diff_density_max 0.589
_refine_diff_density_min -0.160
_refine_diff_density_rms 0.041
_refine_ls_abs_structure_details
;
 Flack x determined using 1009 quotients [(I+)-(I-)]/[(I+)+(I-)]
 (Parsons, Flack and Wagner, Acta Cryst. B69 (2013) 249-259).
;
_refine_ls_abs_structure_Flack 0.3(10)
_refine_ls_extinction_method none
_refine_ls_goodness_of_fit_ref 1.034
_refine_ls_hydrogen_treatment constr
_refine_ls_matrix_type full
_refine_ls_number_parameters 415
_refine_ls_number_reflns 5614
_refine_ls_number_restraints 1
_refine_ls_restrained_S_all 1.034
_refine_ls_R_factor_all 0.1125
_refine_ls_R_factor_gt 0.0588
_refine_ls_shift/su_max 0.000
_refine_ls_shift/su_mean 0.000
_refine_ls_structure_factor_coef Fsqd
_refine_ls_weighting_details 'w=1/[\s^2^(Fo^2^)+(0.0808P)^2^+0.0199P] where P=(Fo^2^+2Fc^2^)/3'
_refine_ls_weighting_scheme calc
_refine_ls_wR_factor_gt 0.1493
_refine_ls_wR_factor_ref 0.1827
_reflns_Friedel_coverage 0.913
_reflns_Friedel_fraction_full 0.991
_reflns_Friedel_fraction_max 0.989
_reflns_number_gt 3097
_reflns_number_total 5614
_reflns_threshold_expression 'I > 2\s(I)'
_cod_data_source_file d0nr00306a2.cif
_cod_data_source_block x
_cod_depositor_comments 'Adding full bibliography for 1557342.cif.'
_cod_database_code 1557342
_shelx_shelxl_version_number 2014/7
_shelx_space_group_comment
;
The symmetry employed for this shelxl refinement is uniquely defined
by the following loop, which should always be used as a source of
symmetry information in preference to the above space-group names.
They are only intended as comments.
;
_olex2_refinement_description
;
1. Fixed Uiso
 At 1.2 times of:
  All C(H) groups, All C(H,H) groups
2.a Secondary CH2 refined with riding coordinates:
 C12(H12A,H12B), C34(H34A,H34B)
2.b Aromatic/amide H refined with riding coordinates:
 C3(H3), C5(H5), C6(H6), C7(H7), C8(H8), C10(H10), C14(H14), C16(H16),
 C17(H17), C18(H18), C19(H19), C21(H21), C25(H25), C27(H27), C28(H28), C29(H29),
  C30(H30), C32(H32), C36(H36), C38(H38), C39(H39), C40(H40), C41(H41), C43(H43)
;
_olex2_submission_special_instructions 'No special instructions were received'

loop_
_space_group_symop_operation_xyz
'x, y, z'
'-x, y+1/2, -z'

loop_
_atom_site_label
_atom_site_type_symbol
_atom_site_fract_x
_atom_site_fract_y
_atom_site_fract_z
_atom_site_U_iso_or_equiv
_atom_site_adp_type
_atom_site_occupancy
_atom_site_site_symmetry_order
_atom_site_calc_flag
_atom_site_refinement_flags_posn
_atom_site_refinement_flags_adp
_atom_site_refinement_flags_occupancy
_atom_site_disorder_assembly
_atom_site_disorder_group
O1 O 0.4582(5) 0.5440(3) 0.6371(2) 0.0627(11) Uani 1 1 d . . . . .
C1 C 0.6163(8) 0.5812(3) 0.6157(3) 0.0376(13) Uani 1 1 d . . . . .
C2 C 0.7738(7) 0.6060(3) 0.6853(3) 0.0353(12) Uani 1 1 d . . . . .
C3 C 0.7356(8) 0.5897(4) 0.7746(3) 0.0433(14) Uani 1 1 d . . . . .
H3 H 0.6115 0.5643 0.7897 0.052 Uiso 1 1 calc R . . . .
C4 C 0.8805(8) 0.6107(4) 0.8436(3) 0.0433(14) Uani 1 1 d . . . . .
C5 C 0.8464(8) 0.5937(4) 0.9357(4) 0.0573(15) Uani 1 1 d . . . . .
H5 H 0.7235 0.5687 0.9529 0.069 Uiso 1 1 calc R . . . .
C6 C 0.9927(10) 0.6140(4) 0.9988(4) 0.0697(17) Uani 1 1 d . . . . .
H6 H 0.9689 0.6035 1.0594 0.084 Uiso 1 1 calc R . . . .
C7 C 1.1811(9) 0.6510(4) 0.9735(4) 0.0686(17) Uani 1 1 d . . . . .
H7 H 1.2805 0.6644 1.0176 0.082 Uiso 1 1 calc R . . . .
C8 C 1.2177(8) 0.6670(4) 0.8858(4) 0.0564(15) Uani 1 1 d . . . . .
H8 H 1.3430 0.6908 0.8702 0.068 Uiso 1 1 calc R . . . .
C9 C 1.0708(8) 0.6485(3) 0.8181(4) 0.0415(13) Uani 1 1 d . . . . .
C10 C 1.1038(7) 0.6645(3) 0.7257(4) 0.0421(14) Uani 1 1 d . . . . .
H10 H 1.2277 0.6889 0.7090 0.051 Uiso 1 1 calc R . . . .
C11 C 0.9615(7) 0.6456(3) 0.6613(3) 0.0359(13) Uani 1 1 d . . . . .
C12 C 1.0083(8) 0.6618(4) 0.5640(3) 0.0469(15) Uani 1 1 d . . . . .
H12A H 1.0504 0.7243 0.5579 0.056 Uiso 1 1 calc R . . . .
H12B H 1.1240 0.6244 0.5492 0.056 Uiso 1 1 calc R . . . .
C13 C 0.8411(7) 0.6441(4) 0.4955(3) 0.0355(13) Uani 1 1 d . . . . .
C14 C 0.8682(8) 0.6648(3) 0.4068(4) 0.0416(14) Uani 1 1 d . . . . .
H14 H 0.9889 0.6925 0.3903 0.050 Uiso 1 1 calc R . . . .
C15 C 0.7191(8) 0.6456(4) 0.3402(4) 0.0407(14) Uani 1 1 d . . . . .
C16 C 0.7433(8) 0.6658(4) 0.2478(4) 0.0479(14) Uani 1 1 d . . . . .
H16 H 0.8622 0.6936 0.2294 0.057 Uiso 1 1 calc R . . . .
C17 C 0.5959(9) 0.6452(4) 0.1864(4) 0.0569(16) Uani 1 1 d . . . . .
H17 H 0.6144 0.6587 0.1259 0.068 Uiso 1 1 calc R . . . .
C18 C 0.4155(9) 0.6036(4) 0.2119(4) 0.0557(16) Uani 1 1 d . . . . .
H18 H 0.3152 0.5905 0.1681 0.067 Uiso 1 1 calc R . . . .
C19 C 0.3837(8) 0.5823(4) 0.2982(4) 0.0468(14) Uani 1 1 d . . . . .
H19 H 0.2636 0.5536 0.3137 0.056 Uiso 1 1 calc R . . . .
C20 C 0.5345(8) 0.6037(4) 0.3664(4) 0.0413(14) Uani 1 1 d . . . . .
C21 C 0.5085(7) 0.5822(3) 0.4561(3) 0.0377(13) Uani 1 1 d . . . . .
H21 H 0.3892 0.5534 0.4727 0.045 Uiso 1 1 calc R . . . .
C22 C 0.6561(8) 0.6025(3) 0.5217(3) 0.0356(12) Uani 1 1 d . . . . .
O2 O 1.0952(5) 0.4528(3) 0.4343(2) 0.0613(10) Uani 1 1 d . . . . .
C23 C 0.9355(8) 0.4170(4) 0.4554(3) 0.0374(13) Uani 1 1 d . . . . .
C24 C 0.9011(7) 0.3959(3) 0.5513(4) 0.0344(12) Uani 1 1 d . . . . .
C25 C 1.0488(8) 0.4148(3) 0.6148(3) 0.0403(13) Uani 1 1 d . . . . .
H25 H 1.1698 0.4411 0.5970 0.048 Uiso 1 1 calc R . . . .
C26 C 1.0235(8) 0.3956(3) 0.7071(3) 0.0379(13) Uani 1 1 d . . . . .
C27 C 1.1738(8) 0.4166(3) 0.7734(4) 0.0481(13) Uani 1 1 d . . . . .
H27 H 1.2947 0.4440 0.7569 0.058 Uiso 1 1 calc R . . . .
C28 C 1.1431(9) 0.3968(4) 0.8615(4) 0.0592(16) Uani 1 1 d . . . . .
H28 H 1.2426 0.4110 0.9052 0.071 Uiso 1 1 calc R . . . .
C29 C 0.9603(9) 0.3548(4) 0.8868(4) 0.0603(16) Uani 1 1 d . . . . .
H29 H 0.9412 0.3407 0.9471 0.072 Uiso 1 1 calc R . . . .
C30 C 0.8116(8) 0.3345(4) 0.8239(4) 0.0550(15) Uani 1 1 d . . . . .
H30 H 0.6913 0.3076 0.8418 0.066 Uiso 1 1 calc R . . . .
C31 C 0.8382(7) 0.3539(3) 0.7324(3) 0.0405(13) Uani 1 1 d . . . . .
C32 C 0.6887(7) 0.3350(3) 0.6648(3) 0.0388(13) Uani 1 1 d . . . . .
H32 H 0.5673 0.3080 0.6812 0.047 Uiso 1 1 calc R . . . .
C33 C 0.7156(7) 0.3549(3) 0.5764(3) 0.0347(13) Uani 1 1 d . . . . .
C34 C 0.5510(7) 0.3364(4) 0.5073(3) 0.0415(14) Uani 1 1 d . . . . .
H34A H 0.5131 0.2732 0.5123 0.050 Uiso 1 1 calc R . . . .
H34B H 0.4327 0.3719 0.5227 0.050 Uiso 1 1 calc R . . . .
C35 C 0.5944(7) 0.3545(3) 0.4124(3) 0.0359(13) Uani 1 1 d . . . . .
C36 C 0.4510(7) 0.3339(3) 0.3452(4) 0.0402(13) Uani 1 1 d . . . . .
H36 H 0.3290 0.3071 0.3610 0.048 Uiso 1 1 calc R . . . .
C37 C 0.4838(8) 0.3520(4) 0.2544(4) 0.0460(14) Uani 1 1 d . . . . .
C38 C 0.3338(8) 0.3326(4) 0.1865(4) 0.0533(15) Uani 1 1 d . . . . .
H38 H 0.2101 0.3069 0.2016 0.064 Uiso 1 1 calc R . . . .
C39 C 0.3720(10) 0.3518(5) 0.0993(4) 0.0675(19) Uani 1 1 d . . . . .
H39 H 0.2737 0.3382 0.0548 0.081 Uiso 1 1 calc R . . . .
C40 C 0.5546(10) 0.3912(5) 0.0745(4) 0.0677(18) Uani 1 1 d . . . . .
H40 H 0.5755 0.4053 0.0144 0.081 Uiso 1 1 calc R . . . .
C41 C 0.7004(8) 0.4091(4) 0.1374(4) 0.0535(15) Uani 1 1 d . . . . .
H41 H 0.8233 0.4341 0.1200 0.064 Uiso 1 1 calc R . . . .
C42 C 0.6707(8) 0.3908(4) 0.2292(4) 0.0425(14) Uani 1 1 d . . . . .
C43 C 0.8145(8) 0.4112(3) 0.2973(3) 0.0397(14) Uani 1 1 d . . . . .
H43 H 0.9374 0.4375 0.2818 0.048 Uiso 1 1 calc R . . . .
C44 C 0.7800(7) 0.3935(3) 0.3875(3) 0.0362(13) Uani 1 1 d . . . . .

loop_
_atom_site_aniso_label
_atom_site_aniso_U_11
_atom_site_aniso_U_22
_atom_site_aniso_U_33
_atom_site_aniso_U_23
_atom_site_aniso_U_13
_atom_site_aniso_U_12
O1 0.052(2) 0.081(3) 0.056(2) 0.002(2) 0.0104(17) -0.022(2)
C1 0.035(3) 0.036(3) 0.043(3) 0.002(2) 0.007(2) -0.006(2)
C2 0.039(3) 0.030(3) 0.037(3) -0.001(2) 0.005(2) 0.004(2)
C3 0.043(3) 0.042(3) 0.045(3) 0.003(3) 0.007(2) -0.003(3)
C4 0.050(3) 0.042(3) 0.038(3) 0.005(3) 0.006(2) 0.006(3)
C5 0.067(4) 0.060(4) 0.046(3) 0.000(3) 0.009(3) -0.003(3)
C6 0.080(4) 0.087(5) 0.042(3) 0.004(3) 0.004(3) -0.003(4)
C7 0.076(4) 0.085(5) 0.044(4) 0.006(3) -0.007(3) -0.009(4)
C8 0.052(3) 0.062(4) 0.054(4) 0.003(3) 0.001(3) -0.006(3)
C9 0.049(3) 0.036(3) 0.040(3) 0.000(3) 0.003(3) -0.001(3)
C10 0.036(3) 0.043(3) 0.047(3) 0.001(3) 0.006(2) -0.003(3)
C11 0.040(3) 0.032(3) 0.036(3) 0.001(2) 0.007(2) 0.002(2)
C12 0.050(3) 0.053(4) 0.038(3) 0.003(3) 0.006(2) 0.001(3)
C13 0.035(3) 0.033(3) 0.039(3) -0.001(2) 0.008(2) 0.006(2)
C14 0.043(3) 0.038(3) 0.044(3) 0.006(3) 0.013(2) -0.003(3)
C15 0.046(3) 0.036(3) 0.041(3) 0.003(3) 0.008(3) 0.008(3)
C16 0.058(3) 0.044(4) 0.042(3) 0.009(3) 0.010(3) -0.001(3)
C17 0.070(4) 0.066(4) 0.035(3) 0.009(3) 0.001(3) 0.004(4)
C18 0.059(4) 0.061(4) 0.046(4) -0.002(3) -0.010(3) 0.003(3)
C19 0.048(3) 0.047(4) 0.046(3) -0.002(3) 0.002(3) -0.007(3)
C20 0.048(3) 0.035(3) 0.041(3) -0.002(3) -0.002(2) 0.005(3)
C21 0.032(3) 0.034(3) 0.046(3) 0.000(2) 0.006(2) -0.007(2)
C22 0.036(3) 0.032(3) 0.038(3) 0.002(2) 0.000(2) 0.004(2)
O2 0.056(2) 0.076(3) 0.052(2) -0.0007(19) 0.0096(18) -0.014(2)
C23 0.034(3) 0.036(3) 0.044(3) 0.000(2) 0.012(2) -0.003(3)
C24 0.034(3) 0.024(3) 0.046(3) 0.002(2) 0.014(2) -0.003(2)
C25 0.040(3) 0.039(3) 0.043(3) 0.000(2) 0.008(2) -0.001(3)
C26 0.040(3) 0.030(3) 0.045(3) 0.002(2) 0.008(2) -0.003(3)
C27 0.049(3) 0.052(3) 0.043(3) 0.003(3) -0.001(2) -0.006(3)
C28 0.068(4) 0.064(4) 0.045(4) 0.005(3) -0.003(3) -0.007(3)
C29 0.078(4) 0.063(4) 0.040(3) 0.004(3) 0.010(3) -0.012(3)
C30 0.063(4) 0.058(4) 0.044(3) 0.001(3) 0.011(3) -0.014(3)
C31 0.043(3) 0.034(3) 0.045(3) -0.002(3) 0.009(3) -0.005(3)
C32 0.037(3) 0.037(3) 0.043(3) -0.001(3) 0.011(2) -0.008(3)
C33 0.032(3) 0.028(3) 0.045(3) -0.002(2) 0.009(2) -0.007(2)
C34 0.036(3) 0.043(4) 0.045(3) 0.003(3) 0.005(2) -0.008(3)
C35 0.034(3) 0.029(3) 0.044(3) 0.000(2) 0.004(2) -0.003(2)
C36 0.035(3) 0.036(3) 0.050(3) 0.000(3) 0.007(2) -0.007(2)
C37 0.041(3) 0.038(3) 0.059(4) 0.001(3) 0.000(3) 0.003(3)
C38 0.052(3) 0.057(4) 0.050(4) 0.000(3) -0.011(3) -0.010(3)
C39 0.065(4) 0.081(5) 0.055(4) 0.004(4) -0.018(3) -0.004(4)
C40 0.075(4) 0.075(5) 0.052(4) 0.012(3) -0.009(3) -0.010(4)
C41 0.055(4) 0.064(4) 0.041(3) 0.004(3) 0.005(3) -0.006(3)
C42 0.043(3) 0.040(3) 0.045(3) 0.000(3) 0.006(3) -0.001(3)
C43 0.040(3) 0.040(3) 0.040(3) 0.000(2) 0.008(2) 0.002(2)
C44 0.037(3) 0.027(3) 0.045(3) -0.001(2) 0.010(2) -0.003(2)

loop_
_atom_type_symbol
_atom_type_description
_atom_type_scat_dispersion_real
_atom_type_scat_dispersion_imag
_atom_type_scat_source
C C 0.0033 0.0016 'International Tables Vol C Tables 4.2.6.8 and 6.1.1.4'
H H 0.0000 0.0000 'International Tables Vol C Tables 4.2.6.8 and 6.1.1.4'
O O 0.0106 0.0060 'International Tables Vol C Tables 4.2.6.8 and 6.1.1.4'

loop_
_geom_angle_atom_site_label_1
_geom_angle_atom_site_label_2
_geom_angle_atom_site_label_3
_geom_angle
_geom_angle_site_symmetry_1
_geom_angle_site_symmetry_3
_geom_angle_publ_flag
O1 C1 C2 120.6(5) . . ?
O1 C1 C22 121.5(4) . . ?
C22 C1 C2 118.0(5) . . ?
C3 C2 C1 118.8(5) . . ?
C3 C2 C11 119.9(5) . . ?
C11 C2 C1 121.3(5) . . ?
C2 C3 H3 119.3 . . ?
C2 C3 C4 121.4(5) . . ?
C4 C3 H3 119.3 . . ?
C3 C4 C5 122.6(5) . . ?
C3 C4 C9 118.0(5) . . ?
C5 C4 C9 119.4(5) . . ?
C4 C5 H5 120.1 . . ?
C6 C5 C4 119.9(6) . . ?
C6 C5 H5 120.1 . . ?
C5 C6 H6 119.6 . . ?
C5 C6 C7 120.7(6) . . ?
C7 C6 H6 119.6 . . ?
C6 C7 H7 119.8 . . ?
C8 C7 C6 120.4(6) . . ?
C8 C7 H7 119.8 . . ?
C7 C8 H8 119.4 . . ?
C7 C8 C9 121.2(6) . . ?
C9 C8 H8 119.4 . . ?
C8 C9 C4 118.4(5) . . ?
C8 C9 C10 122.7(5) . . ?
C10 C9 C4 118.8(5) . . ?
C9 C10 H10 119.0 . . ?
C11 C10 C9 122.0(5) . . ?
C11 C10 H10 119.0 . . ?
C2 C11 C12 120.7(5) . . ?
C10 C11 C2 119.8(5) . . ?
C10 C11 C12 119.4(5) . . ?
C11 C12 H12A 108.0 . . ?
C11 C12 H12B 108.0 . . ?
H12A C12 H12B 107.2 . . ?
C13 C12 C11 117.2(5) . . ?
C13 C12 H12A 108.0 . . ?
C13 C12 H12B 108.0 . . ?
C14 C13 C12 120.0(5) . . ?
C14 C13 C22 119.8(5) . . ?
C22 C13 C12 120.2(4) . . ?
C13 C14 H14 119.2 . . ?
C13 C14 C15 121.6(5) . . ?
C15 C14 H14 119.2 . . ?
C14 C15 C16 122.9(5) . . ?
C14 C15 C20 118.6(5) . . ?
C16 C15 C20 118.5(5) . . ?
C15 C16 H16 119.7 . . ?
C17 C16 C15 120.6(5) . . ?
C17 C16 H16 119.7 . . ?
C16 C17 H17 119.5 . . ?
C16 C17 C18 121.0(5) . . ?
C18 C17 H17 119.5 . . ?
C17 C18 H18 119.3 . . ?
C19 C18 C17 121.3(5) . . ?
C19 C18 H18 119.3 . . ?
C18 C19 H19 120.0 . . ?
C18 C19 C20 120.0(5) . . ?
C20 C19 H19 120.0 . . ?
C15 C20 C19 118.6(5) . . ?
C21 C20 C15 119.6(5) . . ?
C21 C20 C19 121.8(5) . . ?
C20 C21 H21 119.3 . . ?
C20 C21 C22 121.4(5) . . ?
C22 C21 H21 119.3 . . ?
C13 C22 C1 122.2(4) . . ?
C21 C22 C1 118.8(5) . . ?
C21 C22 C13 119.0(5) . . ?
O2 C23 C24 119.6(5) . . ?
O2 C23 C44 121.1(5) . . ?
C44 C23 C24 119.3(5) . . ?
C25 C24 C23 119.7(5) . . ?
C25 C24 C33 120.3(5) . . ?
C33 C24 C23 120.0(4) . . ?
C24 C25 H25 119.1 . . ?
C24 C25 C26 121.9(5) . . ?
C26 C25 H25 119.1 . . ?
C25 C26 C31 117.9(4) . . ?
C27 C26 C25 122.2(5) . . ?
C27 C26 C31 119.9(5) . . ?
C26 C27 H27 119.9 . . ?
C28 C27 C26 120.2(5) . . ?
C28 C27 H27 119.9 . . ?
C27 C28 H28 119.9 . . ?
C27 C28 C29 120.1(5) . . ?
C29 C28 H28 119.9 . . ?
C28 C29 H29 119.6 . . ?
C30 C29 C28 120.8(5) . . ?
C30 C29 H29 119.6 . . ?
C29 C30 H30 119.7 . . ?
C29 C30 C31 120.6(5) . . ?
C31 C30 H30 119.7 . . ?
C30 C31 C26 118.3(4) . . ?
C30 C31 C32 122.9(5) . . ?
C32 C31 C26 118.8(5) . . ?
C31 C32 H32 118.9 . . ?
C33 C32 C31 122.3(5) . . ?
C33 C32 H32 118.9 . . ?
C24 C33 C34 120.5(5) . . ?
C32 C33 C24 118.9(4) . . ?
C32 C33 C34 120.6(5) . . ?
C33 C34 H34A 107.8 . . ?
C33 C34 H34B 107.8 . . ?
H34A C34 H34B 107.2 . . ?
C35 C34 C33 117.8(5) . . ?
C35 C34 H34A 107.8 . . ?
C35 C34 H34B 107.8 . . ?
C36 C35 C34 120.1(5) . . ?
C36 C35 C44 118.5(5) . . ?
C44 C35 C34 121.4(4) . . ?
C35 C36 H36 119.0 . . ?
C35 C36 C37 122.0(5) . . ?
C37 C36 H36 119.0 . . ?
C36 C37 C38 121.5(5) . . ?
C36 C37 C42 119.5(5) . . ?
C42 C37 C38 119.0(5) . . ?
C37 C38 H38 120.3 . . ?
C39 C38 C37 119.5(6) . . ?
C39 C38 H38 120.3 . . ?
C38 C39 H39 119.2 . . ?
C38 C39 C40 121.6(6) . . ?
C40 C39 H39 119.2 . . ?
C39 C40 H40 120.0 . . ?
C41 C40 C39 120.1(6) . . ?
C41 C40 H40 120.0 . . ?
C40 C41 H41 119.4 . . ?
C40 C41 C42 121.1(6) . . ?
C42 C41 H41 119.4 . . ?
C41 C42 C37 118.7(5) . . ?
C43 C42 C37 118.0(5) . . ?
C43 C42 C41 123.3(5) . . ?
C42 C43 H43 119.0 . . ?
C44 C43 C42 122.0(5) . . ?
C44 C43 H43 119.0 . . ?
C35 C44 C23 120.8(5) . . ?
C43 C44 C23 119.3(5) . . ?
C43 C44 C35 119.8(5) . . ?

loop_
_geom_bond_atom_site_label_1
_geom_bond_atom_site_label_2
_geom_bond_distance
_geom_bond_site_symmetry_2
_geom_bond_publ_flag
O1 C1 1.225(6) . ?
C1 C2 1.484(7) . ?
C1 C22 1.459(7) . ?
C2 C3 1.375(6) . ?
C2 C11 1.418(6) . ?
C3 H3 0.9300 . ?
C3 C4 1.410(7) . ?
C4 C5 1.412(7) . ?
C4 C9 1.429(7) . ?
C5 H5 0.9300 . ?
C5 C6 1.354(7) . ?
C6 H6 0.9300 . ?
C6 C7 1.412(8) . ?
C7 H7 0.9300 . ?
C7 C8 1.350(7) . ?
C8 H8 0.9300 . ?
C8 C9 1.397(7) . ?
C9 C10 1.413(7) . ?
C10 H10 0.9300 . ?
C10 C11 1.345(7) . ?
C11 C12 1.502(7) . ?
C12 H12A 0.9700 . ?
C12 H12B 0.9700 . ?
C12 C13 1.496(6) . ?
C13 C14 1.367(7) . ?
C13 C22 1.425(7) . ?
C14 H14 0.9300 . ?
C14 C15 1.398(7) . ?
C15 C16 1.415(7) . ?
C15 C20 1.425(7) . ?
C16 H16 0.9300 . ?
C16 C17 1.343(7) . ?
C17 H17 0.9300 . ?
C17 C18 1.396(7) . ?
C18 H18 0.9300 . ?
C18 C19 1.340(7) . ?
C19 H19 0.9300 . ?
C19 C20 1.429(7) . ?
C20 C21 1.382(6) . ?
C21 H21 0.9300 . ?
C21 C22 1.385(6) . ?
O2 C23 1.223(6) . ?
C23 C24 1.479(7) . ?
C23 C44 1.453(7) . ?
C24 C25 1.360(6) . ?
C24 C33 1.419(6) . ?
C25 H25 0.9300 . ?
C25 C26 1.412(6) . ?
C26 C27 1.406(6) . ?
C26 C31 1.423(6) . ?
C27 H27 0.9300 . ?
C27 C28 1.359(7) . ?
C28 H28 0.9300 . ?
C28 C29 1.411(7) . ?
C29 H29 0.9300 . ?
C29 C30 1.363(6) . ?
C30 H30 0.9300 . ?
C30 C31 1.402(6) . ?
C31 C32 1.408(6) . ?
C32 H32 0.9300 . ?
C32 C33 1.360(6) . ?
C33 C34 1.492(6) . ?
C34 H34A 0.9700 . ?
C34 H34B 0.9700 . ?
C34 C35 1.469(7) . ?
C35 C36 1.383(6) . ?
C35 C44 1.406(6) . ?
C36 H36 0.9300 . ?
C36 C37 1.396(7) . ?
C37 C38 1.415(7) . ?
C37 C42 1.414(7) . ?
C38 H38 0.9300 . ?
C38 C39 1.354(7) . ?
C39 H39 0.9300 . ?
C39 C40 1.392(9) . ?
C40 H40 0.9300 . ?
C40 C41 1.341(7) . ?
C41 H41 0.9300 . ?
C41 C42 1.406(7) . ?
C42 C43 1.394(7) . ?
C43 H43 0.9300 . ?
C43 C44 1.388(6) . ?
